data_7045598
loop_
_publ_author_name
'Farrow, Charlotte M. A.'
'Akien, Geoffrey R.'
'Halcovitch, Nathan R.'
'Platts, James A.'
'Coogan, M. P.'

_publ_section_title
;
 Self-assembly of singlet-emitting double-helical silver dimers: the
 curious coordination chemistry and fluorescence of bisquinolylpyridone.
;
_journal_issue 11
_journal_name_full 'Dalton transactions (Cambridge, England : 2003)'
_journal_page_first 3906
_journal_page_last 3912
_journal_paper_doi 10.1039/c7dt04744d
_journal_volume 47
_journal_year 2018
_chemical_formula_moiety '2(C23 H15 N3 O)'
_chemical_formula_sum 'C46 H30 N6 O2'
_chemical_formula_weight 698.76
_space_group_crystal_system monoclinic
_space_group_IT_number 14
_space_group_name_Hall '-P 2yn'
_space_group_name_H-M_alt 'P 1 21/n 1'
_symmetry_space_group_name_Hall '-P 2yn'
_symmetry_space_group_name_H-M 'P 1 21/n 1'
_atom_sites_solution_hydrogens geom
_atom_sites_solution_primary direct
_audit_creation_date 2017-08-29
_audit_creation_method
;
Olex2 1.2
(compiled 2015.01.26 svn.r3150 for OlexSys, GUI svn.r4998)
;
_audit_update_record
;
2017-09-04 deposited with the CCDC.
2018-02-08 downloaded from the CCDC.
;
_cell_angle_alpha 90
_cell_angle_beta 97.629(3)
_cell_angle_gamma 90
_cell_formula_units_Z 4
_cell_length_a 18.2068(4)
_cell_length_b 6.07880(19)
_cell_length_c 30.4579(10)
_cell_measurement_reflns_used 8294
_cell_measurement_temperature 100.00(10)
_cell_measurement_theta_max 76.1020
_cell_measurement_theta_min 2.6480
_cell_volume 3341.11(17)
_computing_cell_refinement 'CrysAlisPro 1.171.38.44a (Rigaku OD, 2015)'
_computing_data_collection 'CrysAlisPro 1.171.38.44a (Rigaku OD, 2015)'
_computing_data_reduction 'CrysAlisPro 1.171.38.44a (Rigaku OD, 2015)'
_computing_molecular_graphics 'Olex2 (Dolomanov et al., 2009)'
_computing_publication_material 'Olex2 (Dolomanov et al., 2009)'
_computing_structure_refinement 'ShelXL (Sheldrick, 2008)'
_computing_structure_solution 'ShelXT (Sheldrick, 2015)'
_diffrn_ambient_environment N~2~
_diffrn_ambient_temperature 100.00(10)
_diffrn_detector 'CCD plate'
_diffrn_detector_area_resol_mean 5.2303
_diffrn_detector_type AtlasS2
_diffrn_measured_fraction_theta_full 1.000
_diffrn_measured_fraction_theta_max 0.985
_diffrn_measurement_details
;
List of Runs (angles in degrees, time in seconds):

  # Type    Start    End  Width  t~exp~   \w     \q     \k     \f   Frames
#--------------------------------------------------------------------------
  1  \w    -67.00  28.00   1.00   15.00    --  -41.77  57.00  90.00   95
  2  \w   -112.00 -16.00   1.00   15.00    --  -41.77 -57.00 -60.00   96
  3  \w     25.00  73.00   1.00   15.00    --   41.77 -77.00 -60.00   48
  4  \w     69.00  96.00   1.00   15.00    --   41.77-125.00  90.00   27
  5  \w     32.00  68.00   1.00   60.00    --  111.00 -94.00-150.00   36
  6  \w     87.00 178.00   1.00   60.00    --  111.00  30.00  60.00   91
  7  \w     78.00 135.00   1.00   60.00    --  111.00 -45.00-120.00   57
  8  \w     54.00  91.00   1.00   60.00    --  111.00 -94.00 -90.00   37
  9  \w     82.00 115.00   1.00   60.00    --  111.00-111.00 120.00   33
 10  \w    101.00 175.00   1.00   60.00    --  111.00 111.00-120.00   74
 11  \w     56.00 116.00   1.00   60.00    --  111.00-111.00-120.00   60
 12  \w     70.00  95.00   1.00   60.00    --  111.00 178.00  90.00   25
 13  \w    112.00 145.00   1.00   60.00    --  111.00 178.00  90.00   33
 14  \w     78.00 142.00   1.00   60.00    --  111.00 178.00-180.00   64
 15  \w     40.00  73.00   1.00   60.00    --  111.00 -45.00-120.00   33
 16  \w    102.00 149.00   1.00   60.00    --  111.00 111.00  30.00   47
 17  \w     59.00 146.00   1.00   60.00    --  111.00 178.00 150.00   87
 18  \w    -31.00  60.00   1.00   15.00    --   41.77 -38.00 150.00   91
 19  \w     10.00 116.00   1.00   15.00    --   41.77  77.00 120.00  106
 20  \w     15.00 112.00   1.00   15.00    --   41.77  57.00  60.00   97
 21  \w      1.00  82.00   1.00   15.00    --   41.77 -99.00 -90.00   81
 22  \w     10.00 116.00   1.00   15.00    --   41.77  77.00 -60.00  106
 23  \w     10.00  88.00   1.00   15.00    --   41.77  77.00-180.00   78
 24  \w     15.00 112.00   1.00   15.00    --   41.77  57.00-120.00   97
;
_diffrn_measurement_device 'four-circle diffractometer'
_diffrn_measurement_device_type 'SuperNova, Dual, Cu at zero, AtlasS2'
_diffrn_measurement_method '\w scans'
_diffrn_orient_matrix_type 'CrysAlisPro convention (1999,Acta A55,543-557)'
_diffrn_orient_matrix_UB_11 0.0075747000
_diffrn_orient_matrix_UB_12 -0.2432064000
_diffrn_orient_matrix_UB_13 -0.0129191000
_diffrn_orient_matrix_UB_21 0.0028205000
_diffrn_orient_matrix_UB_22 -0.0670522000
_diffrn_orient_matrix_UB_23 0.0489935000
_diffrn_orient_matrix_UB_31 -0.0849455000
_diffrn_orient_matrix_UB_32 -0.0237824000
_diffrn_orient_matrix_UB_33 -0.0063113000
_diffrn_radiation_monochromator mirror
_diffrn_radiation_probe x-ray
_diffrn_radiation_type CuK\a
_diffrn_radiation_wavelength 1.54184
_diffrn_reflns_av_R_equivalents 0.0530
_diffrn_reflns_av_unetI/netI 0.0488
_diffrn_reflns_Laue_measured_fraction_full 1.000
_diffrn_reflns_Laue_measured_fraction_max 0.985
_diffrn_reflns_limit_h_max 15
_diffrn_reflns_limit_h_min -22
_diffrn_reflns_limit_k_max 7
_diffrn_reflns_limit_k_min -7
_diffrn_reflns_limit_l_max 38
_diffrn_reflns_limit_l_min -36
_diffrn_reflns_number 28071
_diffrn_reflns_point_group_measured_fraction_full 1.000
_diffrn_reflns_point_group_measured_fraction_max 0.985
_diffrn_reflns_theta_full 67.684
_diffrn_reflns_theta_max 76.683
_diffrn_reflns_theta_min 2.681
_diffrn_source 'micro-focus sealed X-ray tube'
_diffrn_source_type 'SuperNova (Cu) X-ray Source'
_exptl_absorpt_coefficient_mu 0.695
_exptl_absorpt_correction_T_max 1.00000
_exptl_absorpt_correction_T_min 0.63348
_exptl_absorpt_correction_type multi-scan
_exptl_absorpt_process_details
;
CrysAlisPro 1.171.38.44a (Rigaku Oxford Diffraction, 2015)
Empirical absorption correction using spherical harmonics,
 implemented in SCALE3 ABSPACK scaling algorithm.
;
_exptl_crystal_colour yellow
_exptl_crystal_colour_primary yellow
_exptl_crystal_density_diffrn 1.389
_exptl_crystal_description needle
_exptl_crystal_F_000 1456
_exptl_crystal_size_max 0.47
_exptl_crystal_size_mid 0.029
_exptl_crystal_size_min 0.025
_refine_diff_density_max 0.247
_refine_diff_density_min -0.228
_refine_diff_density_rms 0.055
_refine_ls_extinction_method none
_refine_ls_goodness_of_fit_ref 1.049
_refine_ls_hydrogen_treatment constr
_refine_ls_matrix_type full
_refine_ls_number_parameters 488
_refine_ls_number_reflns 6938
_refine_ls_number_restraints 0
_refine_ls_restrained_S_all 1.049
_refine_ls_R_factor_all 0.0702
_refine_ls_R_factor_gt 0.0517
_refine_ls_shift/su_max 0.001
_refine_ls_shift/su_mean 0.000
_refine_ls_structure_factor_coef Fsqd
_refine_ls_weighting_details 'w=1/[\s^2^(Fo^2^)+(0.0550P)^2^+1.3951P] where P=(Fo^2^+2Fc^2^)/3'
_refine_ls_weighting_scheme calc
_refine_ls_wR_factor_gt 0.1270
_refine_ls_wR_factor_ref 0.1408
_reflns_Friedel_coverage 0.000
_reflns_number_gt 5305
_reflns_number_total 6938
_reflns_threshold_expression 'I > 2\s(I)'
_cod_data_source_file c7dt04744d2.cif
_cod_data_source_block mc184
_cod_depositor_comments 'Adding full bibliography for 7045596--7045600.cif.'
_cod_original_cell_volume 3341.12(17)
_cod_database_code 7045598
_chemical_oxdiff_formula 'C188 H120 N20 O8'
_chemical_oxdiff_usercomment CF1032
_shelx_space_group_comment
;
The symmetry employed for this shelxl refinement is uniquely defined
by the following loop, which should always be used as a source of
symmetry information in preference to the above space-group names.
They are only intended as comments.
;
_reflns_odcompleteness_completeness 99.89
_reflns_odcompleteness_iscentric 1
_reflns_odcompleteness_theta 74.33
_olex2_refinement_description
;
1. Fixed Uiso
 At 1.2 times of:
  All C(H) groups, All N(H) groups
 At 1.5 times of:
  All O(H) groups
2.a Aromatic/amide H refined with riding coordinates:
 C2(H2A), C3(H3), C4(H4), C5(H5), C7(H7), C8(H8), C11(H11), C13(H13), C16(H16),
  C17(H17), C19(H19), C20(H20), C21(H21), C22(H22), N2(H2), C2B(H2B), C3B(H3B),
 C4B(H4B), C5B(H5B), C5BA(H5BA), C7B(H7B), C8B(H8B), C11B(H11B), C13B(H13B),
 C16B(H16B), C18B(H18B), C19B(H19B), C20B(H20B), C21B(H21B)
2.b Idealised tetrahedral OH refined as rotating group:
 O1B(H1B)
;
_shelx_shelxl_version_number 2014/7
_olex2_date_sample_data_collection 2017-03-06
_olex2_exptl_crystal_mounting_method 'mounted on a Mitegen loop using Paratone-N oil'
_olex2_submission_special_instructions 'No special instructions were received'
_oxdiff_exptl_absorpt_empirical_details
;
Empirical correction (ABSPACK) includes:
- Absorption correction using spherical harmonics
- Frame scaling
;
_oxdiff_exptl_absorpt_empirical_full_max 1.753
_oxdiff_exptl_absorpt_empirical_full_min 0.483

loop_
_space_group_symop_operation_xyz
'x, y, z'
'-x+1/2, y+1/2, -z+1/2'
'-x, -y, -z'
'x-1/2, -y-1/2, z-1/2'

loop_
_atom_site_label
_atom_site_type_symbol
_atom_site_fract_x
_atom_site_fract_y
_atom_site_fract_z
_atom_site_U_iso_or_equiv
_atom_site_adp_type
_atom_site_occupancy
_atom_site_site_symmetry_order
_atom_site_calc_flag
_atom_site_refinement_flags_posn
C1 C 0.87604(11) 1.2064(4) 0.35724(7) 0.0275(4) Uani 1 1 d .
C2 C 0.82991(12) 1.2827(4) 0.31934(7) 0.0319(5) Uani 1 1 d .
H2A H 0.7883 1.2022 0.3079 0.038 Uiso 1 1 calc R
C3 C 0.84642(13) 1.4752(4) 0.29948(7) 0.0365(5) Uani 1 1 d .
H3 H 0.8155 1.5264 0.2749 0.044 Uiso 1 1 calc R
C4 C 0.91011(13) 1.5961(4) 0.31615(8) 0.0368(5) Uani 1 1 d .
H4 H 0.9207 1.7266 0.3023 0.044 Uiso 1 1 calc R
C5 C 0.95640(12) 1.5250(4) 0.35206(8) 0.0338(5) Uani 1 1 d .
H5 H 0.9987 1.6053 0.3622 0.041 Uiso 1 1 calc R
C6 C 0.94036(11) 1.3297(4) 0.37392(7) 0.0285(4) Uani 1 1 d .
C7 C 0.98428(11) 1.2496(4) 0.41242(7) 0.0299(4) Uani 1 1 d .
H7 H 1.0267 1.3255 0.4243 0.036 Uiso 1 1 calc R
C8 C 0.96428(10) 1.0602(4) 0.43217(7) 0.0284(4) Uani 1 1 d .
H8 H 0.9931 1.0045 0.4572 0.034 Uiso 1 1 calc R
C9 C 0.89874(10) 0.9513(3) 0.41355(7) 0.0245(4) Uani 1 1 d .
C10 C 0.87206(10) 0.7489(3) 0.43378(6) 0.0241(4) Uani 1 1 d .
C11 C 0.90416(10) 0.6465(4) 0.47129(7) 0.0271(4) Uani 1 1 d .
H11 H 0.9472 0.7050 0.4868 0.033 Uiso 1 1 calc R
C12 C 0.87290(10) 0.4502(4) 0.48733(7) 0.0276(4) Uani 1 1 d .
C13 C 0.80754(10) 0.3676(4) 0.46046(7) 0.0263(4) Uani 1 1 d .
H13 H 0.7850 0.2401 0.4690 0.032 Uiso 1 1 calc R
C14 C 0.77822(10) 0.4737(3) 0.42270(7) 0.0247(4) Uani 1 1 d .
C15 C 0.71371(10) 0.3997(3) 0.39112(6) 0.0240(4) Uani 1 1 d .
C16 C 0.68349(10) 0.1878(4) 0.39408(7) 0.0274(4) Uani 1 1 d .
H16 H 0.7032 0.0909 0.4162 0.033 Uiso 1 1 calc R
C17 C 0.62460(11) 0.1271(4) 0.36380(7) 0.0292(4) Uani 1 1 d .
H17 H 0.6034 -0.0113 0.3654 0.035 Uiso 1 1 calc R
C18 C 0.59619(10) 0.2749(4) 0.33019(7) 0.0267(4) Uani 1 1 d .
C19 C 0.53449(11) 0.2283(4) 0.29805(7) 0.0303(5) Uani 1 1 d .
H19 H 0.5100 0.0945 0.2989 0.036 Uiso 1 1 calc R
C20 C 0.51087(11) 0.3778(4) 0.26604(7) 0.0315(5) Uani 1 1 d .
H20 H 0.4699 0.3456 0.2454 0.038 Uiso 1 1 calc R
C21 C 0.54764(11) 0.5810(4) 0.26365(7) 0.0308(5) Uani 1 1 d .
H21 H 0.5315 0.6803 0.2412 0.037 Uiso 1 1 calc R
C22 C 0.60715(11) 0.6320(4) 0.29447(7) 0.0288(4) Uani 1 1 d .
H22 H 0.6313 0.7660 0.2928 0.035 Uiso 1 1 calc R
C23 C 0.63188(10) 0.4819(4) 0.32871(6) 0.0251(4) Uani 1 1 d .
N1 N 0.85632(9) 1.0196(3) 0.37754(6) 0.0256(4) Uani 1 1 d .
N2 N 0.80943(8) 0.6629(3) 0.41066(5) 0.0251(4) Uani 1 1 d .
H2 H 0.7889 0.7313 0.3875 0.030 Uiso 1 1 calc R
N3 N 0.69010(8) 0.5425(3) 0.35957(5) 0.0251(4) Uani 1 1 d .
O1 O 0.90243(8) 0.3529(3) 0.52189(5) 0.0346(4) Uani 1 1 d .
C1B C 0.63166(10) -0.4028(4) 0.48626(7) 0.0269(4) Uani 1 1 d .
C2B C 0.59749(11) -0.2775(4) 0.45036(7) 0.0319(5) Uani 1 1 d .
H2B H 0.6145 -0.1362 0.4458 0.038 Uiso 1 1 calc R
C3B C 0.53988(11) -0.3606(4) 0.42221(8) 0.0358(5) Uani 1 1 d .
H3B H 0.5185 -0.2764 0.3984 0.043 Uiso 1 1 calc R
C4B C 0.51218(11) -0.5734(4) 0.42881(7) 0.0350(5) Uani 1 1 d .
H4B H 0.4721 -0.6277 0.4097 0.042 Uiso 1 1 calc R
C5B C 0.54428(11) -0.6991(4) 0.46319(7) 0.0314(5) Uani 1 1 d .
H5B H 0.5259 -0.8389 0.4676 0.038 Uiso 1 1 calc R
C5BA C 0.81714(10) -0.6418(3) 0.70035(7) 0.0263(4) Uani 1 1 d .
H5BA H 0.8015 -0.7241 0.6751 0.032 Uiso 1 1 calc R
C6B C 0.60554(11) -0.6181(4) 0.49235(7) 0.0274(4) Uani 1 1 d .
C7B C 0.64316(11) -0.7430(4) 0.52747(7) 0.0299(4) Uani 1 1 d .
H7B H 0.6296 -0.8882 0.5317 0.036 Uiso 1 1 calc R
C8B C 0.69947(11) -0.6486(4) 0.55504(7) 0.0296(4) Uani 1 1 d .
H8B H 0.7245 -0.7286 0.5784 0.036 Uiso 1 1 calc R
C9B C 0.71958(10) -0.4272(3) 0.54783(6) 0.0256(4) Uani 1 1 d .
C10B C 0.77661(10) -0.3182(4) 0.58034(7) 0.0268(4) Uani 1 1 d .
C11B C 0.81083(10) -0.1236(4) 0.57020(7) 0.0269(4) Uani 1 1 d .
H11B H 0.8019 -0.0630 0.5420 0.032 Uiso 1 1 calc R
C12B C 0.85899(10) -0.0218(4) 0.60354(7) 0.0274(4) Uani 1 1 d .
C13B C 0.87123(10) -0.1209(4) 0.64514(7) 0.0277(4) Uani 1 1 d .
H13B H 0.9031 -0.0567 0.6680 0.033 Uiso 1 1 calc R
C14B C 0.83524(10) -0.3160(3) 0.65203(7) 0.0259(4) Uani 1 1 d .
C15B C 0.84121(10) -0.4217(4) 0.69645(7) 0.0257(4) Uani 1 1 d .
C16B C 0.81698(10) -0.7321(4) 0.74120(7) 0.0271(4) Uani 1 1 d .
H16B H 0.8024 -0.8775 0.7441 0.033 Uiso 1 1 calc R
C17B C 0.83929(9) -0.6022(4) 0.77925(7) 0.0248(4) Uani 1 1 d .
C18B C 0.83533(10) -0.6740(4) 0.82302(7) 0.0275(4) Uani 1 1 d .
H18B H 0.8195 -0.8164 0.8278 0.033 Uiso 1 1 calc R
C19B C 0.85425(10) -0.5386(4) 0.85815(7) 0.0301(5) Uani 1 1 d .
H19B H 0.8506 -0.5874 0.8867 0.036 Uiso 1 1 calc R
C20B C 0.87953(10) -0.3230(4) 0.85109(7) 0.0302(5) Uani 1 1 d .
H20B H 0.8919 -0.2300 0.8752 0.036 Uiso 1 1 calc R
C21B C 0.88601(10) -0.2496(4) 0.80955(7) 0.0261(4) Uani 1 1 d .
H21B H 0.9046 -0.1095 0.8056 0.031 Uiso 1 1 calc R
C22B C 0.86470(10) -0.3849(4) 0.77233(7) 0.0254(4) Uani 1 1 d .
N1B N 0.68804(9) -0.3081(3) 0.51437(5) 0.0273(4) Uani 1 1 d .
N2B N 0.78844(9) -0.4163(3) 0.62009(5) 0.0260(4) Uani 1 1 d .
N3B N 0.86622(8) -0.2981(3) 0.73095(6) 0.0261(4) Uani 1 1 d .
O1B O 0.89411(8) 0.1687(3) 0.59819(5) 0.0319(3) Uani 1 1 d .
H1B H 0.8871 0.2047 0.5720 0.048 Uiso 1 1 calc GR

loop_
_atom_site_aniso_label
_atom_site_aniso_U_11
_atom_site_aniso_U_22
_atom_site_aniso_U_33
_atom_site_aniso_U_23
_atom_site_aniso_U_13
_atom_site_aniso_U_12
C1 0.0252(9) 0.0281(11) 0.0298(10) -0.0026(8) 0.0053(8) 0.0026(8)
C2 0.0317(10) 0.0338(12) 0.0304(11) -0.0016(9) 0.0048(8) 0.0005(9)
C3 0.0444(12) 0.0362(13) 0.0295(11) 0.0028(9) 0.0074(9) 0.0049(10)
C4 0.0458(12) 0.0302(12) 0.0375(12) 0.0033(10) 0.0175(10) 0.0006(10)
C5 0.0349(10) 0.0280(12) 0.0408(12) -0.0027(9) 0.0134(9) -0.0024(9)
C6 0.0258(9) 0.0273(11) 0.0338(11) -0.0038(9) 0.0095(8) 0.0000(8)
C7 0.0228(9) 0.0306(11) 0.0365(11) -0.0054(9) 0.0042(8) -0.0022(8)
C8 0.0220(9) 0.0315(11) 0.0307(10) -0.0033(9) 0.0001(8) 0.0004(8)
C9 0.0219(8) 0.0225(10) 0.0290(10) -0.0030(8) 0.0031(7) 0.0003(7)
C10 0.0207(8) 0.0235(10) 0.0277(10) -0.0023(8) 0.0019(7) -0.0008(7)
C11 0.0210(9) 0.0325(12) 0.0265(10) -0.0026(8) -0.0018(8) -0.0011(8)
C12 0.0241(9) 0.0323(12) 0.0256(10) -0.0004(8) 0.0008(8) 0.0030(8)
C13 0.0222(9) 0.0279(11) 0.0288(10) 0.0008(8) 0.0038(8) -0.0025(8)
C14 0.0203(8) 0.0269(11) 0.0269(10) -0.0025(8) 0.0030(7) 0.0001(8)
C15 0.0196(8) 0.0277(10) 0.0250(9) -0.0020(8) 0.0038(7) -0.0010(7)
C16 0.0227(9) 0.0295(11) 0.0299(10) 0.0009(8) 0.0028(8) -0.0019(8)
C17 0.0241(9) 0.0307(12) 0.0327(11) -0.0007(9) 0.0031(8) -0.0050(8)
C18 0.0201(8) 0.0327(11) 0.0275(10) -0.0040(8) 0.0040(7) -0.0022(8)
C19 0.0216(9) 0.0364(12) 0.0328(11) -0.0047(9) 0.0040(8) -0.0048(8)
C20 0.0207(9) 0.0423(13) 0.0308(11) -0.0071(9) 0.0003(8) -0.0004(9)
C21 0.0238(9) 0.0391(13) 0.0286(10) -0.0010(9) 0.0001(8) 0.0018(9)
C22 0.0235(9) 0.0327(12) 0.0297(10) -0.0014(9) 0.0021(8) -0.0016(8)
C23 0.0190(8) 0.0314(11) 0.0246(9) -0.0038(8) 0.0016(7) 0.0000(8)
N1 0.0233(7) 0.0250(9) 0.0283(9) -0.0014(7) 0.0024(6) 0.0010(7)
N2 0.0198(7) 0.0279(9) 0.0262(8) 0.0006(7) -0.0016(6) -0.0002(6)
N3 0.0198(7) 0.0290(9) 0.0258(8) -0.0015(7) 0.0007(6) -0.0010(7)
O1 0.0295(7) 0.0431(10) 0.0292(8) 0.0085(7) -0.0033(6) -0.0038(7)
C1B 0.0214(8) 0.0329(11) 0.0263(10) -0.0002(8) 0.0028(7) 0.0028(8)
C2B 0.0256(9) 0.0385(13) 0.0314(11) 0.0058(9) 0.0022(8) -0.0007(9)
C3B 0.0251(10) 0.0467(14) 0.0342(11) 0.0082(10) -0.0020(9) -0.0003(9)
C4B 0.0231(9) 0.0487(15) 0.0316(11) -0.0047(10) -0.0022(8) -0.0003(9)
C5B 0.0277(10) 0.0317(12) 0.0344(11) -0.0029(9) 0.0023(8) -0.0018(9)
C5BA 0.0210(8) 0.0272(11) 0.0285(10) -0.0030(8) -0.0045(7) 0.0028(8)
C6B 0.0259(9) 0.0314(11) 0.0253(10) -0.0023(8) 0.0040(8) 0.0010(8)
C7B 0.0341(10) 0.0264(11) 0.0289(10) -0.0006(8) 0.0026(8) 0.0005(9)
C8B 0.0302(10) 0.0324(12) 0.0257(10) 0.0010(8) 0.0016(8) 0.0047(9)
C9B 0.0234(9) 0.0285(11) 0.0248(9) -0.0004(8) 0.0028(7) 0.0049(8)
C10B 0.0233(9) 0.0304(11) 0.0264(10) -0.0018(8) 0.0019(8) 0.0055(8)
C11B 0.0235(9) 0.0325(11) 0.0246(9) 0.0017(8) 0.0033(7) 0.0037(8)
C12B 0.0212(9) 0.0296(11) 0.0315(10) 0.0006(8) 0.0042(8) 0.0027(8)
C13B 0.0210(9) 0.0330(12) 0.0284(10) -0.0022(8) 0.0010(8) 0.0011(8)
C14B 0.0215(8) 0.0284(11) 0.0270(10) -0.0018(8) 0.0005(7) 0.0045(8)
C15B 0.0180(8) 0.0310(11) 0.0272(10) -0.0005(8) -0.0004(7) 0.0027(8)
C16B 0.0197(8) 0.0273(11) 0.0327(11) 0.0005(8) -0.0028(8) 0.0014(8)
C17B 0.0143(8) 0.0285(11) 0.0303(10) -0.0004(8) -0.0012(7) 0.0021(7)
C18B 0.0195(8) 0.0289(11) 0.0334(11) 0.0048(8) 0.0010(8) 0.0008(8)
C19B 0.0241(9) 0.0401(13) 0.0257(10) 0.0042(9) 0.0022(8) 0.0004(9)
C20B 0.0222(9) 0.0394(13) 0.0280(10) -0.0046(9) -0.0004(8) -0.0007(8)
C21B 0.0190(8) 0.0278(11) 0.0307(10) -0.0003(8) 0.0002(7) -0.0015(8)
C22B 0.0153(8) 0.0324(11) 0.0274(10) 0.0011(8) -0.0012(7) 0.0005(8)
N1B 0.0237(8) 0.0316(10) 0.0260(9) -0.0007(7) 0.0016(7) 0.0019(7)
N2B 0.0238(8) 0.0273(9) 0.0262(8) -0.0003(7) 0.0004(6) 0.0024(7)
N3B 0.0203(7) 0.0301(10) 0.0270(8) 0.0016(7) -0.0003(6) 0.0006(7)
O1B 0.0293(7) 0.0340(9) 0.0318(8) 0.0045(6) 0.0014(6) -0.0036(6)

loop_
_atom_type_symbol
_atom_type_description
_atom_type_scat_dispersion_real
_atom_type_scat_dispersion_imag
_atom_type_scat_source
C C 0.0181 0.0091 'International Tables Vol C Tables 4.2.6.8 and 6.1.1.4'
H H 0.0000 0.0000 'International Tables Vol C Tables 4.2.6.8 and 6.1.1.4'
N N 0.0311 0.0180 'International Tables Vol C Tables 4.2.6.8 and 6.1.1.4'
O O 0.0492 0.0322 'International Tables Vol C Tables 4.2.6.8 and 6.1.1.4'

loop_
_exptl_crystal_face_index_h
_exptl_crystal_face_index_k
_exptl_crystal_face_index_l
_exptl_crystal_face_perp_dist
-12 0 0 0.0143
12 0 0 0.0143
0 -4 0 0.2253
0 4 0 0.2253
1 -1 -20 0.0126
-1 1 20 0.0126

loop_
_geom_angle_atom_site_label_1
_geom_angle_atom_site_label_2
_geom_angle_atom_site_label_3
_geom_angle
C2 C1 C6 119.3(2)
N1 C1 C2 118.71(18)
N1 C1 C6 121.97(19)
C1 C2 H2A 120.0
C3 C2 C1 120.0(2)
C3 C2 H2A 120.0
C2 C3 H3 119.8
C2 C3 C4 120.3(2)
C4 C3 H3 119.8
C3 C4 H4 119.4
C5 C4 C3 121.1(2)
C5 C4 H4 119.4
C4 C5 H5 119.9
C4 C5 C6 120.1(2)
C6 C5 H5 119.9
C5 C6 C1 119.1(2)
C5 C6 C7 123.43(19)
C7 C6 C1 117.5(2)
C6 C7 H7 120.0
C8 C7 C6 119.92(19)
C8 C7 H7 120.0
C7 C8 H8 120.8
C7 C8 C9 118.42(19)
C9 C8 H8 120.8
C8 C9 C10 121.70(18)
N1 C9 C8 123.66(19)
N1 C9 C10 114.64(17)
C11 C10 C9 126.74(18)
N2 C10 C9 113.62(17)
N2 C10 C11 119.63(19)
C10 C11 H11 119.3
C10 C11 C12 121.31(18)
C12 C11 H11 119.3
C11 C12 C13 115.53(18)
O1 C12 C11 121.91(18)
O1 C12 C13 122.5(2)
C12 C13 H13 119.5
C14 C13 C12 121.00(19)
C14 C13 H13 119.5
C13 C14 C15 126.17(19)
N2 C14 C13 119.88(18)
N2 C14 C15 113.93(17)
C16 C15 C14 121.16(18)
N3 C15 C14 115.12(18)
N3 C15 C16 123.65(18)
C15 C16 H16 120.6
C17 C16 C15 118.76(19)
C17 C16 H16 120.6
C16 C17 H17 120.1
C16 C17 C18 119.8(2)
C18 C17 H17 120.1
C17 C18 C19 123.7(2)
C17 C18 C23 117.59(18)
C19 C18 C23 118.7(2)
C18 C19 H19 119.7
C20 C19 C18 120.5(2)
C20 C19 H19 119.7
C19 C20 H20 119.5
C19 C20 C21 120.98(19)
C21 C20 H20 119.5
C20 C21 H21 120.0
C22 C21 C20 120.0(2)
C22 C21 H21 120.0
C21 C22 H22 119.9
C21 C22 C23 120.3(2)
C23 C22 H22 119.9
C22 C23 C18 119.56(18)
N3 C23 C18 122.14(18)
N3 C23 C22 118.30(19)
C9 N1 C1 118.54(17)
C10 N2 H2 118.7
C14 N2 C10 122.56(17)
C14 N2 H2 118.7
C15 N3 C23 117.97(18)
C2B C1B C6B 118.76(19)
N1B C1B C2B 118.3(2)
N1B C1B C6B 122.90(18)
C1B C2B H2B 119.6
C3B C2B C1B 120.9(2)
C3B C2B H2B 119.6
C2B C3B H3B 119.7
C2B C3B C4B 120.7(2)
C4B C3B H3B 119.7
C3B C4B H4B 120.1
C5B C4B C3B 119.8(2)
C5B C4B H4B 120.1
C4B C5B H5B 119.7
C4B C5B C6B 120.5(2)
C6B C5B H5B 119.7
C15B C5BA H5BA 120.1
C16B C5BA H5BA 120.1
C16B C5BA C15B 119.73(19)
C1B C6B C5B 119.30(19)
C7B C6B C1B 117.35(18)
C7B C6B C5B 123.3(2)
C6B C7B H7B 120.3
C8B C7B C6B 119.3(2)
C8B C7B H7B 120.3
C7B C8B H8B 120.2
C7B C8B C9B 119.50(19)
C9B C8B H8B 120.2
C8B C9B C10B 119.33(18)
N1B C9B C8B 123.06(19)
N1B C9B C10B 117.55(19)
C11B C10B C9B 121.56(18)
N2B C10B C9B 114.58(19)
N2B C10B C11B 123.77(19)
C10B C11B H11B 120.9
C10B C11B C12B 118.19(19)
C12B C11B H11B 120.9
C13B C12B C11B 118.6(2)
O1B C12B C11B 123.88(19)
O1B C12B C13B 117.47(18)
C12B C13B H13B 120.5
C14B C13B C12B 119.08(19)
C14B C13B H13B 120.5
C13B C14B C15B 121.93(18)
N2B C14B C13B 122.93(19)
N2B C14B C15B 115.00(18)
C5BA C15B C14B 119.84(18)
N3B C15B C5BA 123.17(19)
N3B C15B C14B 116.91(19)
C5BA C16B H16B 120.4
C5BA C16B C17B 119.2(2)
C17B C16B H16B 120.4
C16B C17B C22B 117.36(19)
C18B C17B C16B 123.6(2)
C18B C17B C22B 118.97(19)
C17B C18B H18B 119.5
C19B C18B C17B 121.1(2)
C19B C18B H18B 119.5
C18B C19B H19B 120.1
C18B C19B C20B 119.7(2)
C20B C19B H19B 120.1
C19B C20B H20B 119.5
C21B C20B C19B 121.0(2)
C21B C20B H20B 119.5
C20B C21B H21B 119.8
C20B C21B C22B 120.5(2)
C22B C21B H21B 119.8
C21B C22B C17B 118.75(19)
N3B C22B C17B 122.70(19)
N3B C22B C21B 118.49(19)
C9B N1B C1B 117.71(19)
C10B N2B C14B 117.38(19)
C15B N3B C22B 117.71(19)
C12B O1B H1B 109.5

loop_
_geom_bond_atom_site_label_1
_geom_bond_atom_site_label_2
_geom_bond_distance
C1 C2 1.413(3)
C1 C6 1.426(3)
C1 N1 1.363(3)
C2 H2A 0.9300
C2 C3 1.368(3)
C3 H3 0.9300
C3 C4 1.409(3)
C4 H4 0.9300
C4 C5 1.360(3)
C5 H5 0.9300
C5 C6 1.411(3)
C6 C7 1.415(3)
C7 H7 0.9300
C7 C8 1.371(3)
C8 H8 0.9300
C8 C9 1.416(3)
C9 C10 1.486(3)
C9 N1 1.322(3)
C10 C11 1.363(3)
C10 N2 1.362(2)
C11 H11 0.9300
C11 C12 1.435(3)
C12 C13 1.442(3)
C12 O1 1.264(2)
C13 H13 0.9300
C13 C14 1.364(3)
C14 C15 1.485(3)
C14 N2 1.355(3)
C15 C16 1.408(3)
C15 N3 1.323(3)
C16 H16 0.9300
C16 C17 1.369(3)
C17 H17 0.9300
C17 C18 1.408(3)
C18 C19 1.417(3)
C18 C23 1.419(3)
C19 H19 0.9300
C19 C20 1.360(3)
C20 H20 0.9300
C20 C21 1.412(3)
C21 H21 0.9300
C21 C22 1.372(3)
C22 H22 0.9300
C22 C23 1.414(3)
C23 N3 1.371(2)
N2 H2 0.8600
C1B C2B 1.408(3)
C1B C6B 1.413(3)
C1B N1B 1.373(3)
C2B H2B 0.9300
C2B C3B 1.361(3)
C3B H3B 0.9300
C3B C4B 1.413(3)
C4B H4B 0.9300
C4B C5B 1.364(3)
C5B H5B 0.9300
C5B C6B 1.418(3)
C5BA H5BA 0.9300
C5BA C15B 1.418(3)
C5BA C16B 1.360(3)
C6B C7B 1.413(3)
C7B H7B 0.9300
C7B C8B 1.363(3)
C8B H8B 0.9300
C8B C9B 1.419(3)
C9B C10B 1.492(3)
C9B N1B 1.318(3)
C10B C11B 1.390(3)
C10B N2B 1.341(3)
C11B H11B 0.9300
C11B C12B 1.395(3)
C12B C13B 1.394(3)
C12B O1B 1.343(3)
C13B H13B 0.9300
C13B C14B 1.384(3)
C14B C15B 1.489(3)
C14B N2B 1.351(3)
C15B N3B 1.323(3)
C16B H16B 0.9300
C16B C17B 1.417(3)
C17B C18B 1.414(3)
C17B C22B 1.424(3)
C18B H18B 0.9300
C18B C19B 1.358(3)
C19B H19B 0.9300
C19B C20B 1.415(3)
C20B H20B 0.9300
C20B C21B 1.361(3)
C21B H21B 0.9300
C21B C22B 1.412(3)
C22B N3B 1.370(3)
O1B H1B 0.8200

loop_
_geom_torsion_atom_site_label_1
_geom_torsion_atom_site_label_2
_geom_torsion_atom_site_label_3
_geom_torsion_atom_site_label_4
_geom_torsion
C1 C2 C3 C4 1.2(3)
C1 C6 C7 C8 0.0(3)
C2 C1 C6 C5 -0.1(3)
C2 C1 C6 C7 178.85(19)
C2 C1 N1 C9 -178.55(19)
C2 C3 C4 C5 0.0(3)
C3 C4 C5 C6 -1.3(3)
C4 C5 C6 C1 1.3(3)
C4 C5 C6 C7 -177.6(2)
C5 C6 C7 C8 178.9(2)
C6 C1 C2 C3 -1.1(3)
C6 C1 N1 C9 -0.5(3)
C6 C7 C8 C9 -1.0(3)
C7 C8 C9 C10 -178.11(18)
C7 C8 C9 N1 1.4(3)
C8 C9 C10 C11 1.0(3)
C8 C9 C10 N2 -178.09(18)
C8 C9 N1 C1 -0.6(3)
C9 C10 C11 C12 -179.68(19)
C9 C10 N2 C14 177.18(17)
C10 C9 N1 C1 178.93(17)
C10 C11 C12 C13 1.8(3)
C10 C11 C12 O1 179.5(2)
C11 C10 N2 C14 -2.0(3)
C11 C12 C13 C14 -0.6(3)
C12 C13 C14 C15 176.74(19)
C12 C13 C14 N2 -1.9(3)
C13 C14 C15 C16 -10.6(3)
C13 C14 C15 N3 172.52(19)
C13 C14 N2 C10 3.2(3)
C14 C15 C16 C17 -179.21(18)
C14 C15 N3 C23 178.39(16)
C15 C14 N2 C10 -175.52(17)
C15 C16 C17 C18 0.9(3)
C16 C15 N3 C23 1.6(3)
C16 C17 C18 C19 -178.6(2)
C16 C17 C18 C23 1.5(3)
C17 C18 C19 C20 -178.9(2)
C17 C18 C23 C22 177.47(19)
C17 C18 C23 N3 -2.5(3)
C18 C19 C20 C21 0.9(3)
C18 C23 N3 C15 1.0(3)
C19 C18 C23 C22 -2.5(3)
C19 C18 C23 N3 177.52(18)
C19 C20 C21 C22 -1.4(3)
C20 C21 C22 C23 0.0(3)
C21 C22 C23 C18 2.0(3)
C21 C22 C23 N3 -178.03(19)
C22 C23 N3 C15 -178.96(18)
C23 C18 C19 C20 1.1(3)
N1 C1 C2 C3 177.0(2)
N1 C1 C6 C5 -178.14(19)
N1 C1 C6 C7 0.8(3)
N1 C9 C10 C11 -178.6(2)
N1 C9 C10 N2 2.3(3)
N2 C10 C11 C12 -0.6(3)
N2 C14 C15 C16 168.11(18)
N2 C14 C15 N3 -8.8(2)
N3 C15 C16 C17 -2.5(3)
O1 C12 C13 C14 -178.2(2)
C1B C2B C3B C4B 1.1(3)
C1B C6B C7B C8B 3.5(3)
C2B C1B C6B C5B -2.1(3)
C2B C1B C6B C7B 177.20(19)
C2B C1B N1B C9B -179.96(18)
C2B C3B C4B C5B -1.3(3)
C3B C4B C5B C6B -0.2(3)
C4B C5B C6B C1B 2.0(3)
C4B C5B C6B C7B -177.4(2)
C5B C6B C7B C8B -177.2(2)
C5BA C15B N3B C22B -3.7(3)
C5BA C16B C17B C18B 174.58(18)
C5BA C16B C17B C22B -3.3(3)
C6B C1B C2B C3B 0.7(3)
C6B C1B N1B C9B 1.4(3)
C6B C7B C8B C9B -0.4(3)
C7B C8B C9B C10B 174.61(19)
C7B C8B C9B N1B -2.6(3)
C8B C9B C10B C11B 164.77(19)
C8B C9B C10B N2B -18.6(3)
C8B C9B N1B C1B 2.0(3)
C9B C10B C11B C12B 174.74(18)
C9B C10B N2B C14B -175.04(16)
C10B C9B N1B C1B -175.20(17)
C10B C11B C12B C13B 0.8(3)
C10B C11B C12B O1B -178.48(18)
C11B C10B N2B C14B 1.5(3)
C11B C12B C13B C14B -0.1(3)
C12B C13B C14B C15B -175.25(18)
C12B C13B C14B N2B 0.1(3)
C13B C14B C15B C5BA -166.49(18)
C13B C14B C15B N3B 16.5(3)
C13B C14B N2B C10B -0.7(3)
C14B C15B N3B C22B 173.22(16)
C15B C5BA C16B C17B 1.5(3)
C15B C14B N2B C10B 174.92(17)
C16B C5BA C15B C14B -174.65(17)
C16B C5BA C15B N3B 2.2(3)
C16B C17B C18B C19B -176.89(18)
C16B C17B C22B C21B 178.81(17)
C16B C17B C22B N3B 1.8(3)
C17B C18B C19B C20B -1.0(3)
C17B C22B N3B C15B 1.6(3)
C18B C17B C22B C21B 0.8(3)
C18B C17B C22B N3B -176.18(17)
C18B C19B C20B C21B -0.7(3)
C19B C20B C21B C22B 2.6(3)
C20B C21B C22B C17B -2.6(3)
C20B C21B C22B N3B 174.56(17)
C21B C22B N3B C15B -175.37(17)
C22B C17B C18B C19B 1.0(3)
N1B C1B C2B C3B -178.0(2)
N1B C1B C6B C5B 176.49(19)
N1B C1B C6B C7B -4.2(3)
N1B C9B C10B C11B -17.9(3)
N1B C9B C10B N2B 158.71(18)
N2B C10B C11B C12B -1.5(3)
N2B C14B C15B C5BA 17.8(3)
N2B C14B C15B N3B -159.16(17)
O1B C12B C13B C14B 179.19(18)

loop_
_exptl_oxdiff_crystal_face_indexfrac_h
_exptl_oxdiff_crystal_face_indexfrac_k
_exptl_oxdiff_crystal_face_indexfrac_l
_exptl_oxdiff_crystal_face_x
_exptl_oxdiff_crystal_face_y
_exptl_oxdiff_crystal_face_z
-11.9685 0.0347 -0.0195 -0.0988 -0.0370 1.0160
11.9685 -0.0347 0.0195 0.0988 0.0370 -1.0160
-0.0381 -4.0100 0.0811 0.9739 0.2727 0.0981
0.0381 4.0100 -0.0811 -0.9739 -0.2727 -0.0981
1.0414 -0.9743 -19.9857 0.5030 -0.9109 0.0608
-1.0414 0.9743 19.9857 -0.5030 0.9109 -0.0608
